data_7121818
loop_
_publ_author_name
'Tam, Teck Lip Dexter'
'Ng, Chee Koon'
'Lu, Xuefeng'
'Lim, Zheng Long'
'Wu, Jishan'

_publ_section_title
;
 Anion-\p interactions of highly \p-acidic dipyridinium-naphthalene
 diimide salts.
;
_journal_issue 53
_journal_name_full 'Chemical communications (Cambridge, England)'
_journal_page_first 7374
_journal_page_last 7377
_journal_paper_doi 10.1039/c8cc03941k
_journal_volume 54
_journal_year 2018
_chemical_formula_sum 'C44 H58 Cl2 N4 O6'
_chemical_formula_weight 809.84
_space_group_crystal_system triclinic
_space_group_IT_number 2
_space_group_name_Hall '-P 1'
_space_group_name_H-M_alt 'P -1'
_symmetry_space_group_name_Hall '-P 1'
_symmetry_space_group_name_H-M 'P -1'
_atom_sites_solution_hydrogens mixed
_audit_creation_method SHELXL-2014/7
_audit_update_record
;
2018-03-19 deposited with the CCDC.
2018-06-11 downloaded from the CCDC.
;
_cell_angle_alpha 96.993(2)
_cell_angle_beta 98.728(2)
_cell_angle_gamma 98.758(2)
_cell_formula_units_Z 1
_cell_length_a 7.9255(5)
_cell_length_b 9.2590(6)
_cell_length_c 15.1784(9)
_cell_measurement_reflns_used 9941
_cell_measurement_temperature 100(2)
_cell_measurement_theta_max 70.01
_cell_measurement_theta_min 5.33
_cell_volume 1076.06(12)
_computing_cell_refinement 'APEX3 v2016.1-0 (Bruker AXS)'
_computing_data_collection 'APEX3 (Bruker AXS)'
_computing_data_reduction 'SAINT V8.32B (Bruker AXS Inc., 2014)'
_computing_molecular_graphics 'Bruker SHELXTL'
_computing_publication_material 'Bruker SHELXTL'
_computing_structure_refinement 'SHELXL--2014 (Sheldrick 2014)'
_computing_structure_solution 'SHELXT--(Sheldrick 2015)'
_diffrn_ambient_temperature 100(2)
_diffrn_measured_fraction_theta_full 0.994
_diffrn_measured_fraction_theta_max 0.991
_diffrn_measurement_device_type 'Bruker D8 Venture'
_diffrn_measurement_method '\f and \w scans'
_diffrn_radiation_type CuK\a
_diffrn_radiation_wavelength 1.54178
_diffrn_reflns_av_R_equivalents 0.0389
_diffrn_reflns_av_unetI/netI 0.0418
_diffrn_reflns_Laue_measured_fraction_full 0.994
_diffrn_reflns_Laue_measured_fraction_max 0.991
_diffrn_reflns_limit_h_max 9
_diffrn_reflns_limit_h_min -9
_diffrn_reflns_limit_k_max 11
_diffrn_reflns_limit_k_min -10
_diffrn_reflns_limit_l_max 18
_diffrn_reflns_limit_l_min -18
_diffrn_reflns_number 14083
_diffrn_reflns_point_group_measured_fraction_full 0.994
_diffrn_reflns_point_group_measured_fraction_max 0.991
_diffrn_reflns_theta_full 67.679
_diffrn_reflns_theta_max 70.365
_diffrn_reflns_theta_min 4.887
_exptl_absorpt_coefficient_mu 1.765
_exptl_absorpt_correction_T_max 0.7533
_exptl_absorpt_correction_T_min 0.6132
_exptl_absorpt_correction_type multi-scan
_exptl_absorpt_process_details 'Sadabs, (Sheldrick 2012)'
_exptl_crystal_colour Yellow
_exptl_crystal_density_diffrn 1.250
_exptl_crystal_density_meas ?
_exptl_crystal_density_method 'Not Measured'
_exptl_crystal_description Plate
_exptl_crystal_F_000 432
_exptl_crystal_size_max 0.286
_exptl_crystal_size_mid 0.175
_exptl_crystal_size_min 0.072
_refine_diff_density_max 1.360
_refine_diff_density_min -0.858
_refine_diff_density_rms 0.071
_refine_ls_extinction_method none
_refine_ls_goodness_of_fit_ref 1.093
_refine_ls_hydrogen_treatment mixed
_refine_ls_matrix_type full
_refine_ls_number_parameters 323
_refine_ls_number_reflns 4071
_refine_ls_number_restraints 230
_refine_ls_restrained_S_all 1.348
_refine_ls_R_factor_all 0.0645
_refine_ls_R_factor_gt 0.0630
_refine_ls_shift/su_max 0.000
_refine_ls_shift/su_mean 0.000
_refine_ls_structure_factor_coef Fsqd
_refine_ls_weighting_details 'w=1/[\s^2^(Fo^2^)+(0.0860P)^2^+1.2358P] where P=(Fo^2^+2Fc^2^)/3'
_refine_ls_weighting_scheme calc
_refine_ls_wR_factor_gt 0.1710
_refine_ls_wR_factor_ref 0.1726
_reflns_Friedel_coverage 0.000
_reflns_number_gt 3907
_reflns_number_total 4071
_reflns_threshold_expression 'I > 2\s(I)'
_cod_data_source_file c8cc03941k2.cif
_cod_data_source_block I118
_cod_depositor_comments
;
The following automatic conversions were performed:

'_exptl_absorpt_correction_type' value 'Multi-scan' changed to
'multi-scan' according to
/home/data/users/saulius/crontab/automatic-downloads/rss-feeds/RSC/lib/dictionaries/cif_core.dic
dictionary named 'cif_core.dic' version 2.4.2 from 2011-04-26.

'_exptl_crystal_density_meas' value 'Not Measured' was changed to '?'
- the value is perceived as not measured.

Automatic conversion script
Id: cif_fix_values 4973 2017-02-22 13:04:09Z antanas 

 Adding full bibliography for 7121817--7121820.cif.
;
_cod_database_code 7121818
_shelx_shelxl_version_number 2014/7
_shelx_space_group_comment
; 
The symmetry employed for this shelxl refinement is uniquely defined 
by the following loop, which should always be used as a source of 
symmetry information in preference to the above space-group names. 
They are only intended as comments. 
;
_computing_bruker_data_scaling 'SADABS V2012/1 (Bruker AXS Inc.)'

loop_
_space_group_symop_operation_xyz
'x, y, z'
'-x, -y, -z'

loop_
_atom_site_label
_atom_site_type_symbol
_atom_site_fract_x
_atom_site_fract_y
_atom_site_fract_z
_atom_site_U_iso_or_equiv
_atom_site_adp_type
_atom_site_occupancy
_atom_site_site_symmetry_order
_atom_site_calc_flag
_atom_site_refinement_flags_posn
_atom_site_refinement_flags_adp
_atom_site_refinement_flags_occupancy
_atom_site_disorder_assembly
_atom_site_disorder_group
C14 C 0.1033(6) 0.1329(7) 0.8967(3) 0.0385(7) Uani 0.526(3) 1 d D U P A 1
H14 H 0.0515 0.0258 0.8893 0.046 Uiso 0.526(3) 1 calc R U P A 1
C15 C 0.2000(7) 0.1342(6) 0.9911(3) 0.0387(7) Uani 0.526(3) 1 d D U P A 1
H15A H 0.2308 0.0350 0.9941 0.046 Uiso 0.526(3) 1 calc R U P A 1
H15B H 0.1177 0.1474 1.0332 0.046 Uiso 0.526(3) 1 calc R U P A 1
C16 C 0.3665(8) 0.2493(10) 1.0277(4) 0.0417(8) Uani 0.526(3) 1 d D U P A 1
H16A H 0.3372 0.3497 1.0308 0.050 Uiso 0.526(3) 1 calc R U P A 1
H16B H 0.4494 0.2413 0.9854 0.050 Uiso 0.526(3) 1 calc R U P A 1
C17 C 0.4548(9) 0.2276(7) 1.1229(4) 0.0420(8) Uani 0.526(3) 1 d D U P A 1
H17A H 0.3795 0.2547 1.1664 0.050 Uiso 0.526(3) 1 calc R U P A 1
H17B H 0.4587 0.1211 1.1220 0.050 Uiso 0.526(3) 1 calc R U P A 1
C18 C 0.6377(10) 0.3134(8) 1.1589(5) 0.0458(12) Uani 0.526(3) 1 d D U P A 1
H18A H 0.6704 0.3038 1.2225 0.069 Uiso 0.526(3) 1 calc R U P A 1
H18B H 0.6405 0.4180 1.1529 0.069 Uiso 0.526(3) 1 calc R U P A 1
H18C H 0.7194 0.2736 1.1242 0.069 Uiso 0.526(3) 1 calc R U P A 1
C19 C -0.0663(6) 0.1793(6) 0.8705(3) 0.0402(7) Uani 0.526(3) 1 d D U P A 1
H19A H -0.1508 0.0862 0.8510 0.048 Uiso 0.526(3) 1 calc R U P A 1
H19B H -0.0564 0.2249 0.8154 0.048 Uiso 0.526(3) 1 calc R U P A 1
C20 C -0.1547(8) 0.2781(7) 0.9262(4) 0.0442(10) Uani 0.526(3) 1 d D U P A 1
H20A H -0.2805 0.2458 0.9103 0.066 Uiso 0.526(3) 1 calc R U P A 1
H20B H -0.1246 0.3799 0.9147 0.066 Uiso 0.526(3) 1 calc R U P A 1
H20C H -0.1170 0.2734 0.9902 0.066 Uiso 0.526(3) 1 calc R U P A 1
C14X C 0.1466(7) 0.2158(7) 0.8932(3) 0.0384(7) Uani 0.474(3) 1 d D U P A 2
H14X H 0.2293 0.3052 0.8867 0.046 Uiso 0.474(3) 1 calc R U P A 2
C15X C 0.2076(7) 0.2234(8) 0.9895(3) 0.0393(7) Uani 0.474(3) 1 d D U P A 2
H15C H 0.1480 0.2932 1.0226 0.047 Uiso 0.474(3) 1 calc R U P A 2
H15D H 0.1733 0.1248 1.0067 0.047 Uiso 0.474(3) 1 calc R U P A 2
C16X C 0.3913(8) 0.2687(11) 1.0181(4) 0.0409(8) Uani 0.474(3) 1 d D U P A 2
H16C H 0.4243 0.3691 1.0031 0.049 Uiso 0.474(3) 1 calc R U P A 2
H16D H 0.4505 0.2017 0.9826 0.049 Uiso 0.474(3) 1 calc R U P A 2
C17X C 0.4560(10) 0.2710(9) 1.1122(5) 0.0448(9) Uani 0.474(3) 1 d D U P A 2
H17C H 0.3741 0.3119 1.1474 0.054 Uiso 0.474(3) 1 calc R U P A 2
H17D H 0.4549 0.1676 1.1231 0.054 Uiso 0.474(3) 1 calc R U P A 2
C18X C 0.6247(12) 0.3523(9) 1.1467(6) 0.0477(12) Uani 0.474(3) 1 d D U P A 2
H18D H 0.6544 0.3458 1.2110 0.072 Uiso 0.474(3) 1 calc R U P A 2
H18E H 0.7086 0.3112 1.1143 0.072 Uiso 0.474(3) 1 calc R U P A 2
H18F H 0.6275 0.4560 1.1386 0.072 Uiso 0.474(3) 1 calc R U P A 2
C19X C 0.0160(7) 0.2761(7) 0.8832(4) 0.0405(7) Uani 0.474(3) 1 d D U P A 2
H19C H -0.0608 0.2164 0.8293 0.049 Uiso 0.474(3) 1 calc R U P A 2
H19D H 0.0572 0.3723 0.8646 0.049 Uiso 0.474(3) 1 calc R U P A 2
C20X C -0.0978(9) 0.3084(9) 0.9445(5) 0.0451(10) Uani 0.474(3) 1 d D U P A 2
H20D H -0.1883 0.3566 0.9152 0.068 Uiso 0.474(3) 1 calc R U P A 2
H20E H -0.1514 0.2163 0.9623 0.068 Uiso 0.474(3) 1 calc R U P A 2
H20F H -0.0318 0.3743 0.9981 0.068 Uiso 0.474(3) 1 calc R U P A 2
Cl1 Cl 0.27879(7) 0.68328(6) 0.53225(4) 0.02741(19) Uani 1 1 d . . . . .
O1 O 0.2818(2) 0.30823(19) 0.71800(11) 0.0335(4) Uani 1 1 d . . . . .
O2 O -0.0029(3) -0.1371(2) 0.75424(12) 0.0438(5) Uani 1 1 d . . . . .
O3 O 0.2471(3) 0.8556(2) 0.36499(15) 0.0447(5) Uani 1 1 d D . . . .
H3O H 0.255(5) 0.809(4) 0.4126(16) 0.054 Uiso 1 1 d D U . . .
N1 N 0.1634(3) 0.3420(2) 0.38540(13) 0.0235(4) Uani 1 1 d . . . . .
N2 N 0.1475(3) 0.0814(2) 0.73525(13) 0.0253(4) Uani 1 1 d . . . . .
C1 C 0.0164(3) 0.0913(2) 0.39707(15) 0.0240(5) Uani 1 1 d . . . . .
C2 C 0.1144(3) 0.2263(2) 0.43804(15) 0.0236(5) Uani 1 1 d . . . . .
C3 C 0.1706(3) 0.2591(2) 0.53082(15) 0.0243(5) Uani 1 1 d . . . . .
H3 H 0.2370 0.3531 0.5566 0.029 Uiso 1 1 calc R U . . .
C4 C 0.1293(3) 0.1546(2) 0.58500(15) 0.0226(5) Uani 1 1 d . . . . .
C5 C 0.0281(3) 0.0152(2) 0.54695(15) 0.0223(5) Uani 1 1 d . . . . .
C6 C 0.0410(3) 0.4125(3) 0.34696(17) 0.0299(5) Uani 1 1 d . . . . .
H6 H -0.0752 0.3904 0.3567 0.036 Uiso 1 1 calc R U . . .
C7 C 0.0866(4) 0.5166(3) 0.29353(18) 0.0351(6) Uani 1 1 d . . . . .
H7 H 0.0014 0.5660 0.2652 0.042 Uiso 1 1 calc R U . . .
C8 C 0.2564(4) 0.5491(3) 0.28116(17) 0.0356(6) Uani 1 1 d . . . . .
H8 H 0.2882 0.6198 0.2435 0.043 Uiso 1 1 calc R U . . .
C9 C 0.3803(3) 0.4783(3) 0.32383(17) 0.0323(5) Uani 1 1 d . . . . .
H9 H 0.4980 0.5014 0.3167 0.039 Uiso 1 1 calc R U . . .
C10 C 0.3313(3) 0.3743(3) 0.37658(16) 0.0279(5) Uani 1 1 d . . . . .
H10 H 0.4150 0.3254 0.4066 0.033 Uiso 1 1 calc R U . . .
C11 C 0.1924(3) 0.1898(3) 0.68319(16) 0.0254(5) Uani 1 1 d . . . . .
C12 C 0.0390(3) -0.0543(3) 0.70207(16) 0.0284(5) Uani 1 1 d . . . . .
C13 C 0.2230(3) 0.1087(3) 0.83227(16) 0.0309(5) Uani 1 1 d D . . . .
H13A H 0.3161 0.1964 0.8429 0.037 Uiso 0.526(3) 1 calc R U P A 1
H13B H 0.2781 0.0233 0.8465 0.037 Uiso 0.526(3) 1 calc R U P A 1
H13C H 0.3485 0.1467 0.8383 0.037 Uiso 0.474(3) 1 calc R U P A 2
H13D H 0.2112 0.0126 0.8552 0.037 Uiso 0.474(3) 1 calc R U P A 2
C21 C 0.4097(4) 0.9496(4) 0.3776(2) 0.0462(7) Uani 1 1 d . . . . .
H21A H 0.5035 0.8941 0.3955 0.055 Uiso 1 1 calc R U . . .
H21B H 0.4157 1.0328 0.4262 0.055 Uiso 1 1 calc R U . . .
C22 C 0.4329(5) 1.0077(4) 0.2917(2) 0.0552(8) Uani 1 1 d . . . . .
H22A H 0.5422 1.0778 0.3014 0.083 Uiso 1 1 calc R U . . .
H22B H 0.3363 1.0579 0.2725 0.083 Uiso 1 1 calc R U . . .
H22C H 0.4353 0.9256 0.2449 0.083 Uiso 1 1 calc R U . . .

loop_
_atom_site_aniso_label
_atom_site_aniso_U_11
_atom_site_aniso_U_22
_atom_site_aniso_U_33
_atom_site_aniso_U_23
_atom_site_aniso_U_13
_atom_site_aniso_U_12
C14 0.0455(14) 0.0431(14) 0.0250(12) 0.0046(12) 0.0075(11) 0.0006(12)
C15 0.0481(13) 0.0432(14) 0.0234(11) 0.0062(12) 0.0063(11) 0.0019(12)
C16 0.0529(13) 0.0441(16) 0.0258(12) 0.0059(12) 0.0038(11) 0.0035(13)
C17 0.0548(14) 0.0428(18) 0.0260(14) 0.0090(14) 0.0004(12) 0.0047(15)
C18 0.0584(19) 0.046(2) 0.0289(19) 0.0077(19) -0.0041(16) 0.006(2)
C19 0.0458(15) 0.0452(15) 0.0271(13) 0.0028(12) 0.0081(12) 0.0006(13)
C20 0.046(2) 0.051(2) 0.0318(18) -0.0046(16) 0.0092(17) 0.0024(18)
C14X 0.0463(14) 0.0429(14) 0.0241(12) 0.0047(12) 0.0081(11) 0.0002(12)
C15X 0.0484(13) 0.0433(15) 0.0244(12) 0.0047(12) 0.0068(11) 0.0021(13)
C16X 0.0522(13) 0.0433(16) 0.0251(13) 0.0063(12) 0.0037(11) 0.0031(13)
C17X 0.0554(14) 0.0483(19) 0.0277(14) 0.0071(14) 0.0007(12) 0.0045(15)
C18X 0.0596(19) 0.048(2) 0.030(2) 0.006(2) -0.0039(17) 0.003(2)
C19X 0.0474(15) 0.0444(15) 0.0269(13) 0.0035(13) 0.0067(12) 0.0007(13)
C20X 0.048(2) 0.048(2) 0.0341(19) -0.0033(17) 0.0081(18) 0.0002(18)
Cl1 0.0222(3) 0.0321(3) 0.0295(3) 0.0063(2) 0.0069(2) 0.0060(2)
O1 0.0400(10) 0.0309(9) 0.0238(8) 0.0002(7) 0.0047(7) -0.0085(7)
O2 0.0683(14) 0.0333(10) 0.0219(9) 0.0074(7) 0.0017(9) -0.0121(9)
O3 0.0498(12) 0.0443(11) 0.0449(12) 0.0112(9) 0.0144(10) 0.0134(9)
N1 0.0267(10) 0.0220(9) 0.0211(9) 0.0034(7) 0.0045(7) 0.0015(7)
N2 0.0275(10) 0.0270(10) 0.0191(9) 0.0020(7) 0.0027(8) 0.0004(8)
C1 0.0237(11) 0.0253(11) 0.0231(11) 0.0030(9) 0.0048(9) 0.0048(9)
C2 0.0252(11) 0.0230(11) 0.0240(11) 0.0056(9) 0.0069(9) 0.0046(9)
C3 0.0239(11) 0.0237(11) 0.0236(11) 0.0007(9) 0.0046(9) 0.0011(9)
C4 0.0222(11) 0.0242(11) 0.0213(11) 0.0022(8) 0.0040(8) 0.0042(8)
C5 0.0211(10) 0.0235(11) 0.0226(11) 0.0026(8) 0.0046(8) 0.0043(8)
C6 0.0308(12) 0.0302(12) 0.0286(12) 0.0057(10) 0.0041(10) 0.0050(10)
C7 0.0452(15) 0.0325(13) 0.0302(13) 0.0100(10) 0.0070(11) 0.0101(11)
C8 0.0521(16) 0.0276(12) 0.0282(12) 0.0068(10) 0.0130(11) 0.0027(11)
C9 0.0343(13) 0.0326(13) 0.0291(12) 0.0029(10) 0.0122(10) -0.0026(10)
C10 0.0286(12) 0.0282(12) 0.0264(12) 0.0019(9) 0.0074(9) 0.0025(9)
C11 0.0241(11) 0.0275(11) 0.0240(11) 0.0021(9) 0.0058(9) 0.0021(9)
C12 0.0329(12) 0.0262(11) 0.0251(12) 0.0047(9) 0.0051(9) 0.0011(9)
C13 0.0338(13) 0.0339(13) 0.0214(11) 0.0053(9) -0.0003(10) -0.0013(10)
C21 0.0465(17) 0.0461(16) 0.0492(17) 0.0078(13) 0.0129(14) 0.0127(13)
C22 0.065(2) 0.0500(18) 0.058(2) 0.0098(15) 0.0280(17) 0.0157(16)

loop_
_atom_type_symbol
_atom_type_description
_atom_type_scat_dispersion_real
_atom_type_scat_dispersion_imag
_atom_type_scat_source
C C 0.0181 0.0091 'International Tables Vol C Tables 4.2.6.8 and 6.1.1.4'
H H 0.0000 0.0000 'International Tables Vol C Tables 4.2.6.8 and 6.1.1.4'
Cl Cl 0.3639 0.7018 'International Tables Vol C Tables 4.2.6.8 and 6.1.1.4'
N N 0.0311 0.0180 'International Tables Vol C Tables 4.2.6.8 and 6.1.1.4'
O O 0.0492 0.0322 'International Tables Vol C Tables 4.2.6.8 and 6.1.1.4'

loop_
_geom_angle_atom_site_label_1
_geom_angle_atom_site_label_2
_geom_angle_atom_site_label_3
_geom_angle
_geom_angle_site_symmetry_1
_geom_angle_site_symmetry_3
C13 C14 C19 122.8(4) . .
C13 C14 C15 108.3(3) . .
C19 C14 C15 127.8(4) . .
C13 C14 H14 93.6 . .
C19 C14 H14 93.6 . .
C15 C14 H14 93.6 . .
C14 C15 C16 119.5(4) . .
C14 C15 H15A 107.4 . .
C16 C15 H15A 107.4 . .
C14 C15 H15B 107.4 . .
C16 C15 H15B 107.4 . .
H15A C15 H15B 107.0 . .
C15 C16 C17 112.4(5) . .
C15 C16 H16A 109.1 . .
C17 C16 H16A 109.1 . .
C15 C16 H16B 109.1 . .
C17 C16 H16B 109.1 . .
H16A C16 H16B 107.9 . .
C18 C17 C16 117.6(5) . .
C18 C17 H17A 107.9 . .
C16 C17 H17A 107.9 . .
C18 C17 H17B 107.9 . .
C16 C17 H17B 107.9 . .
H17A C17 H17B 107.2 . .
C17 C18 H18A 109.5 . .
C17 C18 H18B 109.5 . .
H18A C18 H18B 109.5 . .
C17 C18 H18C 109.5 . .
H18A C18 H18C 109.5 . .
H18B C18 H18C 109.5 . .
C14 C19 C20 127.9(5) . .
C14 C19 H19A 105.3 . .
C20 C19 H19A 105.3 . .
C14 C19 H19B 105.3 . .
C20 C19 H19B 105.3 . .
H19A C19 H19B 106.0 . .
C19 C20 H20A 109.5 . .
C19 C20 H20B 109.5 . .
H20A C20 H20B 109.5 . .
C19 C20 H20C 109.5 . .
H20A C20 H20C 109.5 . .
H20B C20 H20C 109.5 . .
C19X C14X C15X 108.3(5) . .
C19X C14X C13 134.4(5) . .
C15X C14X C13 115.1(4) . .
C19X C14X H14X 94.8 . .
C15X C14X H14X 94.8 . .
C13 C14X H14X 94.8 . .
C16X C15X C14X 115.1(5) . .
C16X C15X H15C 108.5 . .
C14X C15X H15C 108.5 . .
C16X C15X H15D 108.5 . .
C14X C15X H15D 108.5 . .
H15C C15X H15D 107.5 . .
C15X C16X C17X 116.2(6) . .
C15X C16X H16C 108.2 . .
C17X C16X H16C 108.2 . .
C15X C16X H16D 108.2 . .
C17X C16X H16D 108.2 . .
H16C C16X H16D 107.4 . .
C18X C17X C16X 116.9(6) . .
C18X C17X H17C 108.1 . .
C16X C17X H17C 108.1 . .
C18X C17X H17D 108.1 . .
C16X C17X H17D 108.1 . .
H17C C17X H17D 107.3 . .
C17X C18X H18D 109.5 . .
C17X C18X H18E 109.5 . .
H18D C18X H18E 109.5 . .
C17X C18X H18F 109.5 . .
H18D C18X H18F 109.5 . .
H18E C18X H18F 109.5 . .
C14X C19X C20X 130.2(6) . .
C14X C19X H19C 104.7 . .
C20X C19X H19C 104.7 . .
C14X C19X H19D 104.7 . .
C20X C19X H19D 104.7 . .
H19C C19X H19D 105.7 . .
C19X C20X H20D 109.5 . .
C19X C20X H20E 109.5 . .
H20D C20X H20E 109.5 . .
C19X C20X H20F 109.5 . .
H20D C20X H20F 109.5 . .
H20E C20X H20F 109.5 . .
C21 O3 H3O 104(2) . .
C10 N1 C6 122.4(2) . .
C10 N1 C2 118.12(19) . .
C6 N1 C2 119.4(2) . .
C11 N2 C12 124.67(19) . .
C11 N2 C13 118.03(19) . .
C12 N2 C13 117.28(19) . .
C2 C1 C5 117.8(2) . 2_556
C2 C1 C12 122.6(2) . 2_556
C5 C1 C12 119.6(2) 2_556 2_556
C1 C2 C3 122.5(2) . .
C1 C2 N1 121.1(2) . .
C3 C2 N1 116.4(2) . .
C4 C3 C2 119.6(2) . .
C4 C3 H3 120.2 . .
C2 C3 H3 120.2 . .
C3 C4 C5 120.4(2) . .
C3 C4 C11 119.1(2) . .
C5 C4 C11 120.5(2) . .
C5 C5 C4 119.0(3) 2_556 .
C5 C5 C1 120.7(3) 2_556 2_556
C4 C5 C1 120.3(2) . 2_556
N1 C6 C7 119.1(2) . .
N1 C6 H6 120.4 . .
C7 C6 H6 120.4 . .
C6 C7 C8 119.8(2) . .
C6 C7 H7 120.1 . .
C8 C7 H7 120.1 . .
C7 C8 C9 119.8(2) . .
C7 C8 H8 120.1 . .
C9 C8 H8 120.1 . .
C10 C9 C8 119.3(2) . .
C10 C9 H9 120.3 . .
C8 C9 H9 120.3 . .
N1 C10 C9 119.5(2) . .
N1 C10 H10 120.2 . .
C9 C10 H10 120.2 . .
O1 C11 N2 120.7(2) . .
O1 C11 C4 122.2(2) . .
N2 C11 C4 117.2(2) . .
O2 C12 N2 119.6(2) . .
O2 C12 C1 123.0(2) . 2_556
N2 C12 C1 117.4(2) . 2_556
N2 C13 C14 117.1(2) . .
N2 C13 C14X 117.1(3) . .
N2 C13 H13A 108.0 . .
C14 C13 H13A 108.0 . .
N2 C13 H13B 108.0 . .
C14 C13 H13B 108.0 . .
H13A C13 H13B 107.3 . .
N2 C13 H13C 108.0 . .
C14X C13 H13C 108.0 . .
N2 C13 H13D 108.0 . .
C14X C13 H13D 108.0 . .
H13C C13 H13D 107.3 . .
O3 C21 C22 109.4(3) . .
O3 C21 H21A 109.8 . .
C22 C21 H21A 109.8 . .
O3 C21 H21B 109.8 . .
C22 C21 H21B 109.8 . .
H21A C21 H21B 108.2 . .
C21 C22 H22A 109.5 . .
C21 C22 H22B 109.5 . .
H22A C22 H22B 109.5 . .
C21 C22 H22C 109.5 . .
H22A C22 H22C 109.5 . .
H22B C22 H22C 109.5 . .

loop_
_geom_bond_atom_site_label_1
_geom_bond_atom_site_label_2
_geom_bond_distance
_geom_bond_site_symmetry_2
C14 C13 1.483(5) .
C14 C19 1.485(5) .
C14 C15 1.516(5) .
C14 H14 1.0000 .
C15 C16 1.546(6) .
C15 H15A 0.9900 .
C15 H15B 0.9900 .
C16 C17 1.557(5) .
C16 H16A 0.9900 .
C16 H16B 0.9900 .
C17 C18 1.528(6) .
C17 H17A 0.9900 .
C17 H17B 0.9900 .
C18 H18A 0.9800 .
C18 H18B 0.9800 .
C18 H18C 0.9800 .
C19 C20 1.494(6) .
C19 H19A 0.9900 .
C19 H19B 0.9900 .
C20 H20A 0.9800 .
C20 H20B 0.9800 .
C20 H20C 0.9800 .
C14X C19X 1.247(5) .
C14X C15X 1.458(5) .
C14X C13 1.528(5) .
C14X H14X 1.0000 .
C15X C16X 1.436(6) .
C15X H15C 0.9900 .
C15X H15D 0.9900 .
C16X C17X 1.439(6) .
C16X H16C 0.9900 .
C16X H16D 0.9900 .
C17X C18X 1.419(6) .
C17X H17C 0.9900 .
C17X H17D 0.9900 .
C18X H18D 0.9800 .
C18X H18E 0.9800 .
C18X H18F 0.9800 .
C19X C20X 1.428(6) .
C19X H19C 0.9900 .
C19X H19D 0.9900 .
C20X H20D 0.9800 .
C20X H20E 0.9800 .
C20X H20F 0.9800 .
O1 C11 1.222(3) .
O2 C12 1.215(3) .
O3 C21 1.413(4) .
O3 H3O 0.883(10) .
N1 C10 1.349(3) .
N1 C6 1.350(3) .
N1 C2 1.453(3) .
N2 C11 1.389(3) .
N2 C12 1.399(3) .
N2 C13 1.479(3) .
C1 C2 1.386(3) .
C1 C5 1.418(3) 2_556
C1 C12 1.484(3) 2_556
C2 C3 1.392(3) .
C3 C4 1.378(3) .
C3 H3 0.9500 .
C4 C5 1.415(3) .
C4 C11 1.478(3) .
C5 C5 1.407(4) 2_556
C5 C1 1.418(3) 2_556
C6 C7 1.375(4) .
C6 H6 0.9500 .
C7 C8 1.380(4) .
C7 H7 0.9500 .
C8 C9 1.386(4) .
C8 H8 0.9500 .
C9 C10 1.374(3) .
C9 H9 0.9500 .
C10 H10 0.9500 .
C12 C1 1.484(3) 2_556
C13 H13A 0.9900 .
C13 H13B 0.9900 .
C13 H13C 0.9900 .
C13 H13D 0.9900 .
C21 C22 1.496(5) .
C21 H21A 0.9900 .
C21 H21B 0.9900 .
C22 H22A 0.9800 .
C22 H22B 0.9800 .
C22 H22C 0.9800 .

loop_
_geom_hbond_atom_site_label_D
_geom_hbond_atom_site_label_H
_geom_hbond_atom_site_label_A
_geom_hbond_distance_DH
_geom_hbond_distance_HA
_geom_hbond_distance_DA
_geom_hbond_angle_DHA
O3 H3O Cl1 0.883(10) 2.274(11) 3.157(2) 178(3)

loop_
_geom_torsion_atom_site_label_1
_geom_torsion_atom_site_label_2
_geom_torsion_atom_site_label_3
_geom_torsion_atom_site_label_4
_geom_torsion
_geom_torsion_site_symmetry_1
_geom_torsion_site_symmetry_4
C13 C14 C15 C16 59.1(7) . .
C19 C14 C15 C16 -108.4(8) . .
C14 C15 C16 C17 -176.2(6) . .
C15 C16 C17 C18 168.3(6) . .
C13 C14 C19 C20 -145.5(6) . .
C15 C14 C19 C20 20.4(10) . .
C19X C14X C15X C16X -134.4(8) . .
C13 C14X C15X C16X 59.8(9) . .
C14X C15X C16X C17X -177.4(7) . .
C15X C16X C17X C18X -163.1(8) . .
C15X C14X C19X C20X -19.0(10) . .
C13 C14X C19X C20X 142.8(7) . .
C5 C1 C2 C3 0.6(3) 2_556 .
C12 C1 C2 C3 -178.0(2) 2_556 .
C5 C1 C2 N1 -179.18(19) 2_556 .
C12 C1 C2 N1 2.2(3) 2_556 .
C10 N1 C2 C1 -109.3(3) . .
C6 N1 C2 C1 70.3(3) . .
C10 N1 C2 C3 70.9(3) . .
C6 N1 C2 C3 -109.4(2) . .
C1 C2 C3 C4 0.4(4) . .
N1 C2 C3 C4 -179.87(19) . .
C2 C3 C4 C5 -1.0(3) . .
C2 C3 C4 C11 178.9(2) . .
C3 C4 C5 C5 0.6(4) . 2_556
C11 C4 C5 C5 -179.3(2) . 2_556
C3 C4 C5 C1 -179.0(2) . 2_556
C11 C4 C5 C1 1.1(3) . 2_556
C10 N1 C6 C7 2.9(3) . .
C2 N1 C6 C7 -176.8(2) . .
N1 C6 C7 C8 -1.0(4) . .
C6 C7 C8 C9 -1.0(4) . .
C7 C8 C9 C10 1.3(4) . .
C6 N1 C10 C9 -2.6(3) . .
C2 N1 C10 C9 177.0(2) . .
C8 C9 C10 N1 0.5(4) . .
C12 N2 C11 O1 176.7(2) . .
C13 N2 C11 O1 -5.1(3) . .
C12 N2 C11 C4 -4.0(3) . .
C13 N2 C11 C4 174.2(2) . .
C3 C4 C11 O1 -0.8(3) . .
C5 C4 C11 O1 179.0(2) . .
C3 C4 C11 N2 179.9(2) . .
C5 C4 C11 N2 -0.3(3) . .
C11 N2 C12 O2 -174.5(2) . .
C13 N2 C12 O2 7.3(4) . .
C11 N2 C12 C1 6.9(3) . 2_556
C13 N2 C12 C1 -171.3(2) . 2_556
C11 N2 C13 C14 110.9(3) . .
C12 N2 C13 C14 -70.8(4) . .
C11 N2 C13 C14X 76.1(4) . .
C12 N2 C13 C14X -105.6(4) . .
C19 C14 C13 N2 -20.6(6) . .
C15 C14 C13 N2 171.1(3) . .
C19X C14X C13 N2 10.8(9) . .
C15X C14X C13 N2 171.7(4) . .
